data_7161012
loop_
_publ_author_name
'Azimi, Reyhaneh'
'Amiri, Kamran'
'Hosseini, S. Sina'
'Stranger, Robert'
'Ariafard, Alireza'
'Rominger, Frank'
'Bijanzadeh, Hamid Reza'
'Balalaie, Saeed'

_publ_section_title
;
 Synthesis of oxaprozin analogs from 2<i>H</i>-azirines and cyclic
 anhydrides.
;
_journal_issue 13
_journal_name_full 'Organic &amp; biomolecular chemistry'
_journal_page_first 2761
_journal_page_last 2767
_journal_paper_doi 10.1039/d6ob00168h
_journal_volume 24
_journal_year 2026
_chemical_formula_sum 'C19 H17 N O3'
_chemical_formula_weight 307.33
_space_group_crystal_system triclinic
_space_group_IT_number 2
_space_group_name_Hall '-P 1'
_space_group_name_H-M_alt 'P -1'
_atom_sites_solution_hydrogens mixed
_audit_creation_method SHELXL-2018/3
_audit_update_record
;
2024-11-07 deposited with the CCDC.	2026-02-18 downloaded from the CCDC.
;
_cell_angle_alpha 92.8750(18)
_cell_angle_beta 98.3576(17)
_cell_angle_gamma 90.9987(19)
_cell_formula_units_Z 2
_cell_length_a 6.1263(5)
_cell_length_b 10.1800(8)
_cell_length_c 12.5965(10)
_cell_measurement_reflns_used 2884
_cell_measurement_temperature 200(2)
_cell_measurement_theta_max 25.83
_cell_measurement_theta_min 2.52
_cell_volume 776.03(11)
_computing_cell_refinement 'Bruker SAINT'
_computing_data_collection 'Bruker APEX2'
_computing_data_reduction 'Bruker SAINT'
_computing_molecular_graphics 'Bruker SHELXTL'
_computing_publication_material 'Bruker SHELXTL'
_computing_structure_refinement 'SHELXL-2018/3 (Sheldrick, 2018)'
_computing_structure_solution 'SHELXT-2018/2 (Sheldrick 2015)'
_diffrn_ambient_temperature 200(2)
_diffrn_measured_fraction_theta_full 0.998
_diffrn_measured_fraction_theta_max 0.894
_diffrn_measurement_device_type 'Bruker APEX-II Quazar area detector'
_diffrn_measurement_method '\f and \w scans'
_diffrn_radiation_type MoK\a
_diffrn_radiation_wavelength 0.71073
_diffrn_reflns_av_R_equivalents 0.0524
_diffrn_reflns_av_unetI/netI 0.0563
_diffrn_reflns_Laue_measured_fraction_full 0.998
_diffrn_reflns_Laue_measured_fraction_max 0.894
_diffrn_reflns_limit_h_max 8
_diffrn_reflns_limit_h_min -8
_diffrn_reflns_limit_k_max 12
_diffrn_reflns_limit_k_min -12
_diffrn_reflns_limit_l_max 15
_diffrn_reflns_limit_l_min -16
_diffrn_reflns_number 10920
_diffrn_reflns_point_group_measured_fraction_full 0.998
_diffrn_reflns_point_group_measured_fraction_max 0.894
_diffrn_reflns_theta_full 25.242
_diffrn_reflns_theta_max 27.827
_diffrn_reflns_theta_min 1.636
_diffrn_source 'ImuS microsource'
_exptl_absorpt_coefficient_mu 0.089
_exptl_absorpt_correction_T_max 0.9591
_exptl_absorpt_correction_T_min 0.7449
_exptl_absorpt_correction_type multi-scan
_exptl_absorpt_process_details
;
Sheldrick, G. M. (2008). <i>SADABS</i>. University of G\"ottingen, Germany.
;
_exptl_crystal_colour colourless
_exptl_crystal_density_diffrn 1.315
_exptl_crystal_description plank
_exptl_crystal_F_000 324
_exptl_crystal_size_max 0.510
_exptl_crystal_size_mid 0.083
_exptl_crystal_size_min 0.062
_refine_diff_density_max 0.177
_refine_diff_density_min -0.180
_refine_diff_density_rms 0.042
_refine_ls_extinction_method none
_refine_ls_goodness_of_fit_ref 1.042
_refine_ls_hydrogen_treatment mixed
_refine_ls_matrix_type full
_refine_ls_number_parameters 212
_refine_ls_number_reflns 3292
_refine_ls_number_restraints 0
_refine_ls_restrained_S_all 1.042
_refine_ls_R_factor_all 0.0732
_refine_ls_R_factor_gt 0.0470
_refine_ls_shift/su_max 0.000
_refine_ls_shift/su_mean 0.000
_refine_ls_structure_factor_coef Fsqd
_refine_ls_weighting_details 'w=1/[\s^2^(Fo^2^)+(0.0358P)^2^+0.1716P] where P=(Fo^2^+2Fc^2^)/3'
_refine_ls_weighting_scheme calc
_refine_ls_wR_factor_gt 0.0964
_refine_ls_wR_factor_ref 0.1072
_reflns_Friedel_coverage 0.000
_reflns_number_gt 2317
_reflns_number_total 3292
_reflns_threshold_expression 'I > 2\s(I)'
_cod_data_source_file d6ob00168h2.cif
_cod_data_source_block sba205
_cod_depositor_comments 'Adding full bibliography for 7161012.cif.'
_cod_database_code 7161012
_shelx_shelxl_version_number 2018/3
_shelx_space_group_comment
; 
The symmetry employed for this shelxl refinement is uniquely defined 
by the following loop, which should always be used as a source of 
symmetry information in preference to the above space-group names. 
They are only intended as comments. 
;
_shelx_estimated_absorpt_t_min 0.956
_shelx_estimated_absorpt_t_max 0.994

loop_
_space_group_symop_operation_xyz
'x, y, z'
'-x, -y, -z'

loop_
_atom_site_label
_atom_site_type_symbol
_atom_site_fract_x
_atom_site_fract_y
_atom_site_fract_z
_atom_site_U_iso_or_equiv
_atom_site_adp_type
_atom_site_occupancy
_atom_site_site_symmetry_order
_atom_site_calc_flag
_atom_site_refinement_flags_posn
_atom_site_refinement_flags_adp
_atom_site_refinement_flags_occupancy
_atom_site_disorder_assembly
_atom_site_disorder_group
C1 C 0.5481(3) 0.74515(16) 0.73815(13) 0.0265(4) Uani 1 1 d . . . . .
C2 C 0.6682(3) 0.66363(16) 0.68336(13) 0.0271(4) Uani 1 1 d . . . . .
C4 C 0.4136(3) 0.75001(17) 0.57101(14) 0.0296(4) Uani 1 1 d . . . . .
O3 O 0.58291(19) 0.66639(11) 0.57510(9) 0.0293(4) Uani 0.894(15) 1 d . . P A 1
N5 N 0.3848(2) 0.79933(13) 0.66505(11) 0.0303(4) Uani 0.894(15) 1 d . . P A 1
N3B N 0.58291(19) 0.66639(11) 0.57510(9) 0.0293(4) Uani 0.106(15) 1 d . . P A 2
O5B O 0.3848(2) 0.79933(13) 0.66505(11) 0.0303(4) Uani 0.106(15) 1 d . . P A 2
C6 C 0.2803(3) 0.77420(18) 0.46643(13) 0.0324(4) Uani 1 1 d . . . . .
H6A H 0.148106 0.823277 0.480025 0.039 Uiso 1 1 calc R U . . .
H6B H 0.228666 0.688358 0.430224 0.039 Uiso 1 1 calc R U . . .
C7 C 0.4007(3) 0.85085(18) 0.39023(13) 0.0315(4) Uani 1 1 d . . . . .
H7A H 0.486364 0.925318 0.430735 0.038 Uiso 1 1 calc R U . . .
H7B H 0.505121 0.792675 0.358825 0.038 Uiso 1 1 calc R U . . .
C8 C 0.2360(3) 0.90281(18) 0.30073(13) 0.0334(4) Uani 1 1 d . . . . .
H8A H 0.317385 0.938929 0.245895 0.040 Uiso 1 1 calc R U . . .
H8B H 0.140136 0.828963 0.265782 0.040 Uiso 1 1 calc R U . . .
C9 C 0.0936(3) 1.00834(17) 0.34068(13) 0.0280(4) Uani 1 1 d . . . . .
O9 O 0.1456(2) 1.07767(12) 0.42043(10) 0.0381(3) Uani 1 1 d . . . . .
O10 O -0.0950(2) 1.01868(14) 0.27565(10) 0.0445(4) Uani 1 1 d . . . . .
H10 H -0.181(4) 1.082(2) 0.3009(17) 0.067 Uiso 1 1 d . U . . .
C11 C 0.5662(3) 0.78070(16) 0.85419(13) 0.0263(4) Uani 1 1 d . . . . .
C12 C 0.3861(3) 0.76165(18) 0.90733(14) 0.0348(4) Uani 1 1 d . . . . .
H12 H 0.252325 0.724429 0.869197 0.042 Uiso 1 1 calc R U . . .
C13 C 0.4008(3) 0.79681(19) 1.01601(15) 0.0395(5) Uani 1 1 d . . . . .
H13 H 0.277063 0.783095 1.052048 0.047 Uiso 1 1 calc R U . . .
C14 C 0.5932(3) 0.85142(18) 1.07193(14) 0.0358(4) Uani 1 1 d . . . . .
H14 H 0.602110 0.876314 1.146159 0.043 Uiso 1 1 calc R U . . .
C15 C 0.7734(3) 0.86984(18) 1.01960(14) 0.0338(4) Uani 1 1 d . . . . .
H15 H 0.906921 0.907015 1.058094 0.041 Uiso 1 1 calc R U . . .
C16 C 0.7606(3) 0.83445(17) 0.91142(14) 0.0307(4) Uani 1 1 d . . . . .
H16 H 0.885571 0.847010 0.876062 0.037 Uiso 1 1 calc R U . . .
C21 C 0.8530(3) 0.57757(16) 0.71262(13) 0.0272(4) Uani 1 1 d . . . . .
C22 C 0.8807(3) 0.51897(18) 0.81110(15) 0.0366(5) Uani 1 1 d . . . . .
H22 H 0.776878 0.533464 0.859355 0.044 Uiso 1 1 calc R U . . .
C23 C 1.0589(3) 0.43978(19) 0.83884(16) 0.0448(5) Uani 1 1 d . . . . .
H23 H 1.077882 0.400591 0.906342 0.054 Uiso 1 1 calc R U . . .
C24 C 1.2094(3) 0.41754(19) 0.76859(17) 0.0445(5) Uani 1 1 d . . . . .
H24 H 1.332400 0.363749 0.788205 0.053 Uiso 1 1 calc R U . . .
C25 C 1.1817(3) 0.47301(19) 0.67034(16) 0.0399(5) Uani 1 1 d . . . . .
H25 H 1.283921 0.456213 0.621636 0.048 Uiso 1 1 calc R U . . .
C26 C 1.0049(3) 0.55328(17) 0.64251(14) 0.0325(4) Uani 1 1 d . . . . .
H26 H 0.987184 0.592163 0.574892 0.039 Uiso 1 1 calc R U . . .

loop_
_atom_site_aniso_label
_atom_site_aniso_U_11
_atom_site_aniso_U_22
_atom_site_aniso_U_33
_atom_site_aniso_U_23
_atom_site_aniso_U_13
_atom_site_aniso_U_12
C1 0.0281(9) 0.0251(9) 0.0257(9) 0.0046(7) 0.0009(7) 0.0024(7)
C2 0.0311(9) 0.0266(9) 0.0233(9) 0.0048(7) 0.0018(7) 0.0008(7)
C4 0.0300(10) 0.0280(9) 0.0303(10) 0.0050(8) 0.0018(8) 0.0006(8)
O3 0.0335(7) 0.0295(7) 0.0245(7) 0.0025(5) 0.0016(5) 0.0055(5)
N5 0.0307(8) 0.0310(8) 0.0287(8) 0.0033(6) 0.0015(6) 0.0047(6)
N3B 0.0335(7) 0.0295(7) 0.0245(7) 0.0025(5) 0.0016(5) 0.0055(5)
O5B 0.0307(8) 0.0310(8) 0.0287(8) 0.0033(6) 0.0015(6) 0.0047(6)
C6 0.0338(10) 0.0327(10) 0.0290(10) 0.0023(8) -0.0017(8) 0.0029(8)
C7 0.0300(9) 0.0383(10) 0.0264(9) 0.0006(8) 0.0045(7) 0.0109(8)
C8 0.0380(10) 0.0397(10) 0.0235(9) 0.0015(8) 0.0071(8) 0.0100(8)
C9 0.0298(9) 0.0328(10) 0.0218(9) 0.0056(8) 0.0036(7) 0.0036(8)
O9 0.0358(7) 0.0379(7) 0.0383(7) -0.0073(6) 0.0005(6) 0.0046(6)
O10 0.0391(8) 0.0541(9) 0.0366(8) -0.0080(6) -0.0061(6) 0.0195(7)
C11 0.0291(9) 0.0227(9) 0.0274(9) 0.0043(7) 0.0034(7) 0.0079(7)
C12 0.0290(10) 0.0390(11) 0.0359(10) -0.0005(8) 0.0039(8) 0.0020(8)
C13 0.0370(11) 0.0488(12) 0.0356(11) 0.0032(9) 0.0148(9) 0.0060(9)
C14 0.0441(11) 0.0373(11) 0.0261(9) 0.0018(8) 0.0043(8) 0.0096(9)
C15 0.0328(10) 0.0352(10) 0.0310(10) 0.0001(8) -0.0034(8) 0.0047(8)
C16 0.0274(9) 0.0348(10) 0.0306(10) 0.0061(8) 0.0050(8) 0.0043(8)
C21 0.0303(9) 0.0202(8) 0.0303(9) -0.0001(7) 0.0020(7) 0.0015(7)
C22 0.0435(11) 0.0332(10) 0.0346(10) 0.0077(8) 0.0077(9) 0.0102(9)
C23 0.0568(13) 0.0351(11) 0.0429(12) 0.0135(9) 0.0030(10) 0.0135(10)
C24 0.0409(11) 0.0324(10) 0.0595(14) 0.0062(10) 0.0027(10) 0.0144(9)
C25 0.0356(11) 0.0364(11) 0.0489(12) -0.0006(9) 0.0104(9) 0.0054(9)
C26 0.0360(10) 0.0279(9) 0.0338(10) 0.0008(8) 0.0060(8) 0.0015(8)

loop_
_atom_type_symbol
_atom_type_description
_atom_type_scat_dispersion_real
_atom_type_scat_dispersion_imag
_atom_type_scat_source
C C 0.0033 0.0016 'International Tables Vol C Tables 4.2.6.8 and 6.1.1.4'
H H 0.0000 0.0000 'International Tables Vol C Tables 4.2.6.8 and 6.1.1.4'
N N 0.0061 0.0033 'International Tables Vol C Tables 4.2.6.8 and 6.1.1.4'
O O 0.0106 0.0060 'International Tables Vol C Tables 4.2.6.8 and 6.1.1.4'

loop_
_geom_angle_atom_site_label_1
_geom_angle_atom_site_label_2
_geom_angle_atom_site_label_3
_geom_angle
_geom_angle_site_symmetry_1
_geom_angle_site_symmetry_3
_geom_angle_publ_flag
C2 C1 O5B 108.60(14) . . ?
C2 C1 N5 108.60(14) . . ?
C2 C1 C11 130.87(15) . . ?
O5B C1 C11 120.53(14) . . ?
N5 C1 C11 120.53(14) . . ?
C1 C2 N3B 107.49(14) . . ?
C1 C2 O3 107.49(14) . . ?
C1 C2 C21 135.04(16) . . ?
N3B C2 C21 117.46(14) . . ?
O3 C2 C21 117.46(14) . . ?
N5 C4 O3 113.13(14) . . ?
O5B C4 N3B 113.13(14) . . ?
O5B C4 C6 127.02(16) . . ?
N5 C4 C6 127.02(16) . . ?
O3 C4 C6 119.83(15) . . ?
N3B C4 C6 119.83(15) . . ?
C4 O3 C2 105.24(12) . . ?
C4 N5 C1 105.54(14) . . ?
C4 N3B C2 105.24(12) . . ?
C4 O5B C1 105.54(14) . . ?
C4 C6 C7 114.90(15) . . ?
C4 C6 H6A 108.5 . . ?
C7 C6 H6A 108.5 . . ?
C4 C6 H6B 108.5 . . ?
C7 C6 H6B 108.5 . . ?
H6A C6 H6B 107.5 . . ?
C8 C7 C6 110.31(14) . . ?
C8 C7 H7A 109.6 . . ?
C6 C7 H7A 109.6 . . ?
C8 C7 H7B 109.6 . . ?
C6 C7 H7B 109.6 . . ?
H7A C7 H7B 108.1 . . ?
C9 C8 C7 112.71(14) . . ?
C9 C8 H8A 109.1 . . ?
C7 C8 H8A 109.1 . . ?
C9 C8 H8B 109.1 . . ?
C7 C8 H8B 109.1 . . ?
H8A C8 H8B 107.8 . . ?
O9 C9 O10 123.35(16) . . ?
O9 C9 C8 124.45(16) . . ?
O10 C9 C8 112.18(15) . . ?
C9 O10 H10 111.8(14) . . ?
C12 C11 C16 119.05(16) . . ?
C12 C11 C1 119.84(16) . . ?
C16 C11 C1 121.10(15) . . ?
C11 C12 C13 120.18(17) . . ?
C11 C12 H12 119.9 . . ?
C13 C12 H12 119.9 . . ?
C14 C13 C12 120.42(17) . . ?
C14 C13 H13 119.8 . . ?
C12 C13 H13 119.8 . . ?
C13 C14 C15 119.64(17) . . ?
C13 C14 H14 120.2 . . ?
C15 C14 H14 120.2 . . ?
C14 C15 C16 120.30(17) . . ?
C14 C15 H15 119.8 . . ?
C16 C15 H15 119.8 . . ?
C15 C16 C11 120.39(16) . . ?
C15 C16 H16 119.8 . . ?
C11 C16 H16 119.8 . . ?
C26 C21 C22 118.92(16) . . ?
C26 C21 C2 120.35(15) . . ?
C22 C21 C2 120.73(15) . . ?
C23 C22 C21 120.20(17) . . ?
C23 C22 H22 119.9 . . ?
C21 C22 H22 119.9 . . ?
C24 C23 C22 120.13(18) . . ?
C24 C23 H23 119.9 . . ?
C22 C23 H23 119.9 . . ?
C25 C24 C23 120.21(18) . . ?
C25 C24 H24 119.9 . . ?
C23 C24 H24 119.9 . . ?
C24 C25 C26 119.93(18) . . ?
C24 C25 H25 120.0 . . ?
C26 C25 H25 120.0 . . ?
C25 C26 C21 120.59(17) . . ?
C25 C26 H26 119.7 . . ?
C21 C26 H26 119.7 . . ?

loop_
_geom_bond_atom_site_label_1
_geom_bond_atom_site_label_2
_geom_bond_distance
_geom_bond_site_symmetry_2
_geom_bond_publ_flag
C1 C2 1.348(2) . ?
C1 O5B 1.398(2) . ?
C1 N5 1.398(2) . ?
C1 C11 1.476(2) . ?
C2 N3B 1.3896(19) . ?
C2 O3 1.3896(19) . ?
C2 C21 1.460(2) . ?
C4 O5B 1.300(2) . ?
C4 N5 1.300(2) . ?
C4 O3 1.350(2) . ?
C4 N3B 1.350(2) . ?
C4 C6 1.480(2) . ?
C6 C7 1.528(2) . ?
C6 H6A 0.9900 . ?
C6 H6B 0.9900 . ?
C7 C8 1.522(2) . ?
C7 H7A 0.9900 . ?
C7 H7B 0.9900 . ?
C8 C9 1.508(2) . ?
C8 H8A 0.9900 . ?
C8 H8B 0.9900 . ?
C9 O9 1.1987(19) . ?
C9 O10 1.325(2) . ?
O10 H10 0.91(2) . ?
C11 C12 1.387(2) . ?
C11 C16 1.388(2) . ?
C12 C13 1.387(2) . ?
C12 H12 0.9500 . ?
C13 C14 1.376(3) . ?
C13 H13 0.9500 . ?
C14 C15 1.380(3) . ?
C14 H14 0.9500 . ?
C15 C16 1.383(2) . ?
C15 H15 0.9500 . ?
C16 H16 0.9500 . ?
C21 C26 1.390(2) . ?
C21 C22 1.393(2) . ?
C22 C23 1.383(2) . ?
C22 H22 0.9500 . ?
C23 C24 1.382(3) . ?
C23 H23 0.9500 . ?
C24 C25 1.375(3) . ?
C24 H24 0.9500 . ?
C25 C26 1.383(2) . ?
C25 H25 0.9500 . ?
C26 H26 0.9500 . ?

loop_
_geom_torsion_atom_site_label_1
_geom_torsion_atom_site_label_2
_geom_torsion_atom_site_label_3
_geom_torsion_atom_site_label_4
_geom_torsion
_geom_torsion_site_symmetry_1
_geom_torsion_site_symmetry_2
_geom_torsion_site_symmetry_3
_geom_torsion_site_symmetry_4
_geom_torsion_publ_flag
O5B C1 C2 N3B 0.45(19) . . . . ?
C11 C1 C2 N3B -179.49(17) . . . . ?
N5 C1 C2 O3 0.45(19) . . . . ?
C11 C1 C2 O3 -179.49(17) . . . . ?
O5B C1 C2 C21 -178.18(18) . . . . ?
N5 C1 C2 C21 -178.18(18) . . . . ?
C11 C1 C2 C21 1.9(3) . . . . ?
N5 C4 O3 C2 -0.03(19) . . . . ?
C6 C4 O3 C2 -178.58(15) . . . . ?
C1 C2 O3 C4 -0.27(18) . . . . ?
C21 C2 O3 C4 178.64(14) . . . . ?
O3 C4 N5 C1 0.29(19) . . . . ?
C6 C4 N5 C1 178.72(17) . . . . ?
C2 C1 N5 C4 -0.46(19) . . . . ?
C11 C1 N5 C4 179.48(16) . . . . ?
O5B C4 N3B C2 -0.03(19) . . . . ?
C6 C4 N3B C2 -178.58(15) . . . . ?
C1 C2 N3B C4 -0.27(18) . . . . ?
C21 C2 N3B C4 178.64(14) . . . . ?
N3B C4 O5B C1 0.29(19) . . . . ?
C6 C4 O5B C1 178.72(17) . . . . ?
C2 C1 O5B C4 -0.46(19) . . . . ?
C11 C1 O5B C4 179.48(16) . . . . ?
O5B C4 C6 C7 112.5(2) . . . . ?
N5 C4 C6 C7 112.5(2) . . . . ?
O3 C4 C6 C7 -69.2(2) . . . . ?
N3B C4 C6 C7 -69.2(2) . . . . ?
C4 C6 C7 C8 -164.27(15) . . . . ?
C6 C7 C8 C9 68.1(2) . . . . ?
C7 C8 C9 O9 25.1(3) . . . . ?
C7 C8 C9 O10 -156.70(15) . . . . ?
C2 C1 C11 C12 -123.6(2) . . . . ?
O5B C1 C11 C12 56.5(2) . . . . ?
N5 C1 C11 C12 56.5(2) . . . . ?
C2 C1 C11 C16 57.1(3) . . . . ?
O5B C1 C11 C16 -122.86(18) . . . . ?
N5 C1 C11 C16 -122.86(18) . . . . ?
C16 C11 C12 C13 0.4(3) . . . . ?
C1 C11 C12 C13 -178.95(16) . . . . ?
C11 C12 C13 C14 0.3(3) . . . . ?
C12 C13 C14 C15 -0.7(3) . . . . ?
C13 C14 C15 C16 0.4(3) . . . . ?
C14 C15 C16 C11 0.3(3) . . . . ?
C12 C11 C16 C15 -0.7(2) . . . . ?
C1 C11 C16 C15 178.61(15) . . . . ?
C1 C2 C21 C26 -149.9(2) . . . . ?
N3B C2 C21 C26 31.6(2) . . . . ?
O3 C2 C21 C26 31.6(2) . . . . ?
C1 C2 C21 C22 29.8(3) . . . . ?
N3B C2 C21 C22 -148.70(16) . . . . ?
O3 C2 C21 C22 -148.70(16) . . . . ?
C26 C21 C22 C23 1.0(3) . . . . ?
C2 C21 C22 C23 -178.67(17) . . . . ?
C21 C22 C23 C24 -0.5(3) . . . . ?
C22 C23 C24 C25 -0.6(3) . . . . ?
C23 C24 C25 C26 1.2(3) . . . . ?
C24 C25 C26 C21 -0.7(3) . . . . ?
C22 C21 C26 C25 -0.5(3) . . . . ?
C2 C21 C26 C25 179.26(16) . . . . ?
